data_7239415
loop_
_publ_author_name
'Busschaert, Nathalie'
'Jaramillo-Garcia, Javier'
'Light, Mark E.'
'Herniman, Julie'
'Langley, G. John'
'Gale, Philip A.'

_publ_section_title
;
 An anion-binding fluorinated alcohol isophthalamide isostere
;
_journal_issue 11
_journal_name_full 'RSC Advances'
_journal_page_first 5389
_journal_paper_doi 10.1039/C3RA45956J
_journal_volume 4
_journal_year 2014
_chemical_compound_source 'Javier Jaramillo-Garcia'
_chemical_formula_moiety 'C12 H6 F12 O2, C16 H36 N, F'
_chemical_formula_sum 'C28 H42 F13 N O2'
_chemical_formula_weight 671.62
_space_group_crystal_system triclinic
_space_group_IT_number 2
_space_group_name_Hall '-P 1'
_space_group_name_H-M_alt 'P -1'
_atom_sites_solution_hydrogens geom
_audit_creation_method SHELXL-2012
_cell_angle_alpha 111.064(3)
_cell_angle_beta 102.557(11)
_cell_angle_gamma 111.48(3)
_cell_formula_units_Z 2
_cell_length_a 12.13(2)
_cell_length_b 12.30(2)
_cell_length_c 13.15(2)
_cell_measurement_reflns_used 3743
_cell_measurement_temperature 100(2)
_cell_measurement_theta_max 31.3
_cell_measurement_theta_min 2.6
_cell_volume 1560(4)
_computing_cell_refinement
;
CrystalClear-SM Expert 2.0 r7 (Rigaku, 2011)
;
_computing_data_collection
;
CrystalClear-SM Expert 2.0 r7 (Rigaku, 2011)
;
_computing_data_reduction
;
CrystalClear-SM Expert 2.0 r7 (Rigaku, 2011)
;
_computing_publication_material 'WINGX (Farrugia, 1998)'
_computing_structure_refinement 'SHELXL-2012 (Sheldrick, 2012)'
_computing_structure_solution 'SHELXS-97 (Sheldrick, 1997)'
_diffrn_ambient_temperature 100(2)
_diffrn_detector 'CCD plate'
_diffrn_detector_area_resol_mean 28.5714
_diffrn_detector_type 'Rigaku HG Saturn724+ (2x2 bin mode)'
_diffrn_measured_fraction_theta_full 0.767
_diffrn_measured_fraction_theta_max 0.996
_diffrn_measurement_device 'four-circle \k diffractometer'
_diffrn_measurement_device_type 'Rigaku AFC12 (Right)'
_diffrn_measurement_method 'profile data from \w-scans'
_diffrn_measurement_specimen_support 'MiTeGen MicroMesh'
_diffrn_radiation_collimation 'Confocal mirrors, VHF Varimax '
_diffrn_radiation_type MoK\a
_diffrn_radiation_wavelength 0.71073
_diffrn_reflns_av_R_equivalents 0.0838
_diffrn_reflns_av_unetI/netI 0.1264
_diffrn_reflns_Laue_measured_fraction_full 0.767
_diffrn_reflns_Laue_measured_fraction_max 0.996
_diffrn_reflns_limit_h_max 14
_diffrn_reflns_limit_h_min -14
_diffrn_reflns_limit_k_max 11
_diffrn_reflns_limit_k_min -14
_diffrn_reflns_limit_l_max 15
_diffrn_reflns_limit_l_min -15
_diffrn_reflns_number 14351
_diffrn_reflns_point_group_measured_fraction_full 0.767
_diffrn_reflns_point_group_measured_fraction_max 0.996
_diffrn_reflns_theta_full 27.500
_diffrn_reflns_theta_max 25.025
_diffrn_reflns_theta_min 3.169
_diffrn_source 'Rotating Anode'
_diffrn_source_current 55.0
_diffrn_source_power 2.475
_diffrn_source_voltage 45.0
_exptl_absorpt_coefficient_mu 0.141
_exptl_absorpt_correction_T_max 1.000
_exptl_absorpt_correction_T_min 0.483
_exptl_absorpt_correction_type multi-scan
_exptl_absorpt_process_details
;
Jacobson, R. (1998). REQAB. Private communication to the 
Rigaku Corporation, Tokyo, Japan.
;
_exptl_crystal_colour Colourless
_exptl_crystal_density_diffrn 1.430
_exptl_crystal_description Fragment
_exptl_crystal_F_000 700
_exptl_crystal_size_max 0.180
_exptl_crystal_size_mid 0.080
_exptl_crystal_size_min 0.030
_refine_diff_density_max 0.462
_refine_diff_density_min -0.602
_refine_diff_density_rms 0.100
_refine_ls_extinction_method none
_refine_ls_goodness_of_fit_ref 1.176
_refine_ls_hydrogen_treatment constr
_refine_ls_matrix_type full
_refine_ls_number_parameters 452
_refine_ls_number_reflns 5487
_refine_ls_number_restraints 318
_refine_ls_restrained_S_all 1.143
_refine_ls_R_factor_all 0.1735
_refine_ls_R_factor_gt 0.1271
_refine_ls_shift/su_max 0.007
_refine_ls_shift/su_mean 0.002
_refine_ls_structure_factor_coef Fsqd
_refine_ls_weighting_details
;
 w=1/[\s^2^(Fo^2^)+(0.2000P)^2^]
 where P=(Fo^2^+2Fc^2^)/3
;
_refine_ls_weighting_scheme calc
_refine_ls_wR_factor_gt 0.3357
_refine_ls_wR_factor_ref 0.3890
_reflns_Friedel_coverage 0.000
_reflns_number_gt 3244
_reflns_number_total 5487
_reflns_threshold_expression 'I > 2\s(I)'
_cod_data_source_file c3ra45956j.txt
_cod_data_source_block 2012sot0132
_cod_original_cell_volume 1559(5)
_cod_database_code 7239415
_shelx_space_group_comment
;
The symmetry employed for this shelxl refinement is uniquely defined
by the following loop, which should always be used as a source of
symmetry information in preference to the above space-group names.
They are only intended as comments.
;
_shelx_estimated_absorpt_t_min 0.975
_shelx_estimated_absorpt_t_max 0.996
_shelxl_version_number 2012-9

loop_
_space_group_symop_operation_xyz
'x, y, z'
'-x, -y, -z'

loop_
_atom_site_label
_atom_site_type_symbol
_atom_site_fract_x
_atom_site_fract_y
_atom_site_fract_z
_atom_site_U_iso_or_equiv
_atom_site_adp_type
_atom_site_occupancy
_atom_site_site_symmetry_order
_atom_site_calc_flag
_atom_site_refinement_flags_posn
_atom_site_refinement_flags_adp
_atom_site_refinement_flags_occupancy
_atom_site_disorder_assembly
_atom_site_disorder_group
F1 F 0.7054(5) 0.7142(5) 0.0204(4) 0.0421(13) Uani 1 1 d . . . . .
N1A N 0.4694(12) 0.6621(14) 0.1968(12) 0.0330(15) Uani 0.506(8) 1 d D U P A 1
C13A C 0.5757(18) 0.628(2) 0.2352(15) 0.0352(19) Uani 0.506(8) 1 d D U P A 1
H13A H 0.5424 0.5314 0.1847 0.042 Uiso 0.506(8) 1 calc R U P A 1
H13B H 0.6504 0.6772 0.2208 0.042 Uiso 0.506(8) 1 calc R U P A 1
C14A C 0.622(2) 0.661(2) 0.3644(16) 0.038(2) Uani 0.506(8) 1 d D U P A 1
H14A H 0.5516 0.6045 0.3788 0.045 Uiso 0.506(8) 1 calc R U P A 1
H14B H 0.6504 0.7556 0.4167 0.045 Uiso 0.506(8) 1 calc R U P A 1
C15A C 0.737(2) 0.633(3) 0.3911(18) 0.039(2) Uani 0.506(8) 1 d D U P A 1
H15A H 0.8084 0.6911 0.3781 0.047 Uiso 0.506(8) 1 calc R U P A 1
H15B H 0.7094 0.5390 0.3367 0.047 Uiso 0.506(8) 1 calc R U P A 1
C16A C 0.786(3) 0.662(3) 0.5221(19) 0.042(3) Uani 0.506(8) 1 d D U P A 1
H16A H 0.8046 0.7522 0.5751 0.063 Uiso 0.506(8) 1 calc R U P A 1
H16B H 0.8650 0.6549 0.5419 0.063 Uiso 0.506(8) 1 calc R U P A 1
H16C H 0.7192 0.5968 0.5319 0.063 Uiso 0.506(8) 1 calc R U P A 1
C17A C 0.5161(17) 0.8091(17) 0.2642(16) 0.0343(18) Uani 0.506(8) 1 d D U P A 1
H17A H 0.4464 0.8263 0.2316 0.041 Uiso 0.506(8) 1 calc R U P A 1
H17B H 0.5304 0.8338 0.3482 0.041 Uiso 0.506(8) 1 calc R U P A 1
C18A C 0.6364(18) 0.8981(16) 0.262(2) 0.0329(19) Uani 0.506(8) 1 d D U P A 1
H18A H 0.6235 0.8749 0.1782 0.040 Uiso 0.506(8) 1 calc R U P A 1
H18B H 0.7076 0.8838 0.2961 0.040 Uiso 0.506(8) 1 calc R U P A 1
C19A C 0.6744(18) 1.0448(17) 0.3317(17) 0.032(2) Uani 0.506(8) 1 d D U P A 1
H19A H 0.6032 1.0579 0.2951 0.038 Uiso 0.506(8) 1 calc R U P A 1
H19B H 0.6820 1.0651 0.4137 0.038 Uiso 0.506(8) 1 calc R U P A 1
C20A C 0.7968(19) 1.1430(18) 0.3390(17) 0.034(3) Uani 0.506(8) 1 d D U P A 1
H20A H 0.8127 1.2337 0.3866 0.051 Uiso 0.506(8) 1 calc R U P A 1
H20B H 0.7896 1.1273 0.2588 0.051 Uiso 0.506(8) 1 calc R U P A 1
H20C H 0.8688 1.1328 0.3767 0.051 Uiso 0.506(8) 1 calc R U P A 1
C21A C 0.437(2) 0.618(2) 0.0633(13) 0.0342(18) Uani 0.506(8) 1 d D U P A 1
H21A H 0.4007 0.5203 0.0193 0.041 Uiso 0.506(8) 1 calc R U P A 1
H21B H 0.5184 0.6598 0.0538 0.041 Uiso 0.506(8) 1 calc R U P A 1
C22A C 0.340(3) 0.655(3) 0.0062(15) 0.034(2) Uani 0.506(8) 1 d D U P A 1
H22A H 0.2634 0.6271 0.0255 0.041 Uiso 0.506(8) 1 calc R U P A 1
H22B H 0.3814 0.7530 0.0372 0.041 Uiso 0.506(8) 1 calc R U P A 1
C23A C 0.300(3) 0.584(3) -0.1281(15) 0.033(3) Uani 0.506(8) 1 d D U P A 1
H23A H 0.2628 0.4863 -0.1576 0.040 Uiso 0.506(8) 1 calc R U P A 1
H23B H 0.3764 0.6146 -0.1468 0.040 Uiso 0.506(8) 1 calc R U P A 1
C24A C 0.198(3) 0.611(3) -0.1908(17) 0.035(3) Uani 0.506(8) 1 d D U P A 1
H24A H 0.1725 0.5633 -0.2770 0.052 Uiso 0.506(8) 1 calc R U P A 1
H24B H 0.2360 0.7072 -0.1633 0.052 Uiso 0.506(8) 1 calc R U P A 1
H24C H 0.1226 0.5805 -0.1721 0.052 Uiso 0.506(8) 1 calc R U P A 1
C25A C 0.3425(15) 0.5766(16) 0.2039(13) 0.0341(17) Uani 0.506(8) 1 d D U P A 1
H25A H 0.2686 0.5552 0.1360 0.041 Uiso 0.506(8) 1 calc R U P A 1
H25B H 0.3392 0.4911 0.1922 0.041 Uiso 0.506(8) 1 calc R U P A 1
C26A C 0.3217(15) 0.6340(16) 0.3146(13) 0.0347(18) Uani 0.506(8) 1 d D U P A 1
H26A H 0.3124 0.7133 0.3235 0.042 Uiso 0.506(8) 1 calc R U P A 1
H26B H 0.3965 0.6618 0.3852 0.042 Uiso 0.506(8) 1 calc R U P A 1
C27A C 0.1966(15) 0.5248(19) 0.3041(16) 0.036(2) Uani 0.506(8) 1 d D U P A 1
H27A H 0.2109 0.4509 0.3051 0.044 Uiso 0.506(8) 1 calc R U P A 1
H27B H 0.1255 0.4883 0.2271 0.044 Uiso 0.506(8) 1 calc R U P A 1
C28A C 0.156(2) 0.580(2) 0.4072(16) 0.037(3) Uani 0.506(8) 1 d D U P A 1
H28A H 0.0777 0.5085 0.3982 0.056 Uiso 0.506(8) 1 calc R U P A 1
H28B H 0.1390 0.6516 0.4048 0.056 Uiso 0.506(8) 1 calc R U P A 1
H28C H 0.2261 0.6163 0.4835 0.056 Uiso 0.506(8) 1 calc R U P A 1
N1B N 0.4890(13) 0.7090(15) 0.2316(13) 0.0330(15) Uani 0.494(8) 1 d D U P A 2
C13B C 0.5802(19) 0.657(2) 0.2669(15) 0.0352(19) Uani 0.494(8) 1 d D U P A 2
H13C H 0.5302 0.5579 0.2264 0.042 Uiso 0.494(8) 1 calc R U P A 2
H13D H 0.6485 0.6811 0.2367 0.042 Uiso 0.494(8) 1 calc R U P A 2
C14B C 0.644(2) 0.707(2) 0.3980(16) 0.038(2) Uani 0.494(8) 1 d D U P A 2
H14C H 0.5791 0.6706 0.4279 0.045 Uiso 0.494(8) 1 calc R U P A 2
H14D H 0.6865 0.8057 0.4419 0.045 Uiso 0.494(8) 1 calc R U P A 2
C15B C 0.746(3) 0.660(3) 0.4165(19) 0.039(2) Uani 0.494(8) 1 d D U P A 2
H15C H 0.7047 0.5627 0.3645 0.047 Uiso 0.494(8) 1 calc R U P A 2
H15D H 0.8154 0.7044 0.3936 0.047 Uiso 0.494(8) 1 calc R U P A 2
C16B C 0.806(3) 0.695(3) 0.548(2) 0.042(3) Uani 0.494(8) 1 d D U P A 2
H16D H 0.8467 0.7913 0.5993 0.063 Uiso 0.494(8) 1 calc R U P A 2
H16E H 0.8722 0.6666 0.5577 0.063 Uiso 0.494(8) 1 calc R U P A 2
H16F H 0.7386 0.6480 0.5694 0.063 Uiso 0.494(8) 1 calc R U P A 2
C17B C 0.5582(18) 0.8575(17) 0.2852(16) 0.0343(18) Uani 0.494(8) 1 d D U P A 2
H17C H 0.4945 0.8836 0.2568 0.041 Uiso 0.494(8) 1 calc R U P A 2
H17D H 0.5848 0.8954 0.3724 0.041 Uiso 0.494(8) 1 calc R U P A 2
C18B C 0.6729(19) 0.9240(17) 0.265(2) 0.0329(19) Uani 0.494(8) 1 d D U P A 2
H18C H 0.6505 0.8889 0.1781 0.040 Uiso 0.494(8) 1 calc R U P A 2
H18D H 0.7421 0.9068 0.2980 0.040 Uiso 0.494(8) 1 calc R U P A 2
C19B C 0.7197(19) 1.0738(18) 0.3249(17) 0.032(2) Uani 0.494(8) 1 d D U P A 2
H19C H 0.6530 1.0892 0.2837 0.038 Uiso 0.494(8) 1 calc R U P A 2
H19D H 0.7270 1.1035 0.4080 0.038 Uiso 0.494(8) 1 calc R U P A 2
C20B C 0.8451(19) 1.1583(19) 0.3272(17) 0.034(3) Uani 0.494(8) 1 d D U P A 2
H20D H 0.8661 1.2520 0.3665 0.051 Uiso 0.494(8) 1 calc R U P A 2
H20E H 0.8391 1.1312 0.2456 0.051 Uiso 0.494(8) 1 calc R U P A 2
H20F H 0.9131 1.1474 0.3712 0.051 Uiso 0.494(8) 1 calc R U P A 2
C21B C 0.436(2) 0.641(2) 0.0945(14) 0.0342(18) Uani 0.494(8) 1 d D U P A 2
H21C H 0.3942 0.5428 0.0631 0.041 Uiso 0.494(8) 1 calc R U P A 2
H21D H 0.5105 0.6661 0.0714 0.041 Uiso 0.494(8) 1 calc R U P A 2
C22B C 0.339(3) 0.674(3) 0.0344(15) 0.034(2) Uani 0.494(8) 1 d D U P A 2
H22C H 0.2627 0.6472 0.0548 0.041 Uiso 0.494(8) 1 calc R U P A 2
H22D H 0.3796 0.7717 0.0640 0.041 Uiso 0.494(8) 1 calc R U P A 2
C23B C 0.295(3) 0.601(3) -0.1013(15) 0.033(3) Uani 0.494(8) 1 d D U P A 2
H23C H 0.2509 0.5031 -0.1317 0.040 Uiso 0.494(8) 1 calc R U P A 2
H23D H 0.3709 0.6254 -0.1220 0.040 Uiso 0.494(8) 1 calc R U P A 2
C24B C 0.201(3) 0.640(3) -0.1585(17) 0.035(3) Uani 0.494(8) 1 d D U P A 2
H24D H 0.1728 0.5942 -0.2451 0.052 Uiso 0.494(8) 1 calc R U P A 2
H24E H 0.2452 0.7369 -0.1281 0.052 Uiso 0.494(8) 1 calc R U P A 2
H24F H 0.1255 0.6143 -0.1385 0.052 Uiso 0.494(8) 1 calc R U P A 2
C25B C 0.3781(15) 0.6687(15) 0.2749(14) 0.0341(17) Uani 0.494(8) 1 d D U P A 2
H25C H 0.4167 0.7151 0.3630 0.041 Uiso 0.494(8) 1 calc R U P A 2
H25D H 0.3198 0.7019 0.2499 0.041 Uiso 0.494(8) 1 calc R U P A 2
C26B C 0.2979(15) 0.5224(15) 0.2312(14) 0.0347(18) Uani 0.494(8) 1 d D U P A 2
H26C H 0.3462 0.4917 0.2745 0.042 Uiso 0.494(8) 1 calc R U P A 2
H26D H 0.2752 0.4707 0.1451 0.042 Uiso 0.494(8) 1 calc R U P A 2
C27B C 0.1729(16) 0.503(2) 0.2548(16) 0.036(2) Uani 0.494(8) 1 d D U P A 2
H27C H 0.1188 0.4076 0.2298 0.044 Uiso 0.494(8) 1 calc R U P A 2
H27D H 0.1226 0.5270 0.2053 0.044 Uiso 0.494(8) 1 calc R U P A 2
C28B C 0.202(2) 0.589(2) 0.3882(16) 0.037(3) Uani 0.494(8) 1 d D U P A 2
H28D H 0.1203 0.5714 0.3977 0.056 Uiso 0.494(8) 1 calc R U P A 2
H28E H 0.2523 0.6838 0.4127 0.056 Uiso 0.494(8) 1 calc R U P A 2
H28F H 0.2515 0.5655 0.4378 0.056 Uiso 0.494(8) 1 calc R U P A 2
F2 F -0.0394(6) -0.3069(6) 0.0192(5) 0.0611(17) Uani 1 1 d . . . . .
F3 F -0.0303(6) -0.3822(6) 0.1417(6) 0.0604(17) Uani 1 1 d . . . . .
F4 F 0.1463(6) -0.2452(6) 0.1477(6) 0.0578(16) Uani 1 1 d . . . . .
F5 F 0.0411(5) -0.2109(7) 0.3734(5) 0.0577(16) Uani 1 1 d . . . . .
F6 F 0.2123(5) -0.0711(7) 0.3766(6) 0.0657(19) Uani 1 1 d . . . . .
F7 F 0.0736(6) -0.0158(7) 0.4183(5) 0.0647(18) Uani 1 1 d . . . . .
F8 F 0.3012(5) 0.0258(6) -0.0140(4) 0.0448(14) Uani 1 1 d . . . . .
F9 F 0.3852(5) -0.0149(5) 0.1193(5) 0.0452(14) Uani 1 1 d . . . . .
F10 F 0.5065(5) 0.1342(5) 0.0870(5) 0.0473(14) Uani 1 1 d . . . . .
F11 F 0.4597(5) 0.1660(5) 0.3537(4) 0.0446(13) Uani 1 1 d . . . . .
F12 F 0.5955(5) 0.3019(5) 0.3179(4) 0.0426(13) Uani 1 1 d . . . . .
F13 F 0.4644(5) 0.3516(5) 0.3866(4) 0.0488(15) Uani 1 1 d . . . . .
O1 O -0.1185(6) -0.2068(7) 0.2043(6) 0.0424(16) Uani 1 1 d . . . . .
H1 H -0.1672 -0.2329 0.1346 0.064 Uiso 1 1 calc R U . . .
O2 O 0.4063(6) 0.2967(6) 0.1625(5) 0.0392(15) Uani 1 1 d . . . . .
H2 H 0.3565 0.2718 0.0937 0.059 Uiso 1 1 calc R U . . .
C1 C 0.0241(9) -0.2723(10) 0.1336(8) 0.039(2) Uani 1 1 d . . . . .
C2 C 0.0855(8) -0.1126(10) 0.3480(8) 0.042(2) Uani 1 1 d . . . . .
C3 C 0.0088(9) -0.1573(10) 0.2158(7) 0.040(2) Uani 1 1 d . . . . .
C4 C 0.0621(8) -0.0398(9) 0.1910(7) 0.034(2) Uani 1 1 d . . . . .
C5 C -0.0208(9) 0.0098(10) 0.1609(8) 0.043(2) Uani 1 1 d . . . . .
H5 H -0.1067 -0.0285 0.1561 0.051 Uiso 1 1 calc R U . . .
C6 C 0.0268(9) 0.1162(9) 0.1387(8) 0.041(2) Uani 1 1 d . . . . .
H6 H -0.0280 0.1503 0.1173 0.049 Uiso 1 1 calc R U . . .
C7 C 0.1524(10) 0.1737(10) 0.1469(7) 0.043(2) Uani 1 1 d . . . . .
H7 H 0.1831 0.2469 0.1318 0.051 Uiso 1 1 calc R U . . .
C8 C 0.2349(8) 0.1240(9) 0.1776(7) 0.037(2) Uani 1 1 d . . . . .
C9 C 0.1883(9) 0.0208(9) 0.2013(7) 0.035(2) Uani 1 1 d . . . . .
H9 H 0.2444 -0.0106 0.2257 0.042 Uiso 1 1 calc R U . . .
C10 C 0.3737(7) 0.1892(8) 0.1838(7) 0.0275(18) Uani 1 1 d . . . . .
C11 C 0.3923(9) 0.0833(9) 0.0940(7) 0.037(2) Uani 1 1 d . . . . .
C12 C 0.4751(8) 0.2511(9) 0.3108(8) 0.036(2) Uani 1 1 d . . . . .

loop_
_atom_site_aniso_label
_atom_site_aniso_U_11
_atom_site_aniso_U_22
_atom_site_aniso_U_33
_atom_site_aniso_U_23
_atom_site_aniso_U_13
_atom_site_aniso_U_12
F1 0.043(3) 0.053(3) 0.033(2) 0.021(2) 0.010(2) 0.028(2)
N1A 0.037(3) 0.040(3) 0.030(3) 0.015(3) 0.013(2) 0.028(3)
C13A 0.038(3) 0.040(4) 0.032(4) 0.014(3) 0.011(3) 0.030(3)
C14A 0.041(3) 0.041(5) 0.032(5) 0.011(4) 0.010(3) 0.029(4)
C15A 0.042(4) 0.041(6) 0.033(5) 0.012(4) 0.007(4) 0.031(4)
C16A 0.045(6) 0.042(8) 0.032(6) 0.009(6) 0.005(5) 0.029(6)
C17A 0.040(4) 0.039(4) 0.029(3) 0.015(3) 0.013(3) 0.026(3)
C18A 0.038(5) 0.039(4) 0.029(3) 0.014(3) 0.015(3) 0.028(3)
C19A 0.037(5) 0.039(4) 0.027(3) 0.013(3) 0.017(4) 0.027(3)
C20A 0.038(7) 0.043(4) 0.026(4) 0.014(4) 0.017(5) 0.023(4)
C21A 0.037(3) 0.042(4) 0.030(3) 0.013(3) 0.014(3) 0.029(3)
C22A 0.036(3) 0.041(4) 0.030(4) 0.013(4) 0.013(4) 0.029(3)
C23A 0.036(3) 0.040(5) 0.029(4) 0.013(4) 0.014(4) 0.027(3)
C24A 0.036(4) 0.039(7) 0.031(6) 0.014(5) 0.011(5) 0.024(4)
C25A 0.038(3) 0.040(4) 0.031(3) 0.015(3) 0.014(3) 0.028(3)
C26A 0.039(3) 0.041(4) 0.031(3) 0.015(3) 0.014(3) 0.027(3)
C27A 0.040(4) 0.042(4) 0.032(4) 0.016(4) 0.015(3) 0.026(3)
C28A 0.043(6) 0.044(5) 0.033(5) 0.019(4) 0.018(4) 0.026(5)
N1B 0.037(3) 0.040(3) 0.030(3) 0.015(3) 0.013(2) 0.028(3)
C13B 0.038(3) 0.040(4) 0.032(4) 0.014(3) 0.011(3) 0.030(3)
C14B 0.041(3) 0.041(5) 0.032(5) 0.011(4) 0.010(3) 0.029(4)
C15B 0.042(4) 0.041(6) 0.033(5) 0.012(4) 0.007(4) 0.031(4)
C16B 0.045(6) 0.042(8) 0.032(6) 0.009(6) 0.005(5) 0.029(6)
C17B 0.040(4) 0.039(4) 0.029(3) 0.015(3) 0.013(3) 0.026(3)
C18B 0.038(5) 0.039(4) 0.029(3) 0.014(3) 0.015(3) 0.028(3)
C19B 0.037(5) 0.039(4) 0.027(3) 0.013(3) 0.017(4) 0.027(3)
C20B 0.038(7) 0.043(4) 0.026(4) 0.014(4) 0.017(5) 0.023(4)
C21B 0.037(3) 0.042(4) 0.030(3) 0.013(3) 0.014(3) 0.029(3)
C22B 0.036(3) 0.041(4) 0.030(4) 0.013(4) 0.013(4) 0.029(3)
C23B 0.036(3) 0.040(5) 0.029(4) 0.013(4) 0.014(4) 0.027(3)
C24B 0.036(4) 0.039(7) 0.031(6) 0.014(5) 0.011(5) 0.024(4)
C25B 0.038(3) 0.040(4) 0.031(3) 0.015(3) 0.014(3) 0.028(3)
C26B 0.039(3) 0.041(4) 0.031(3) 0.015(3) 0.014(3) 0.027(3)
C27B 0.040(4) 0.042(4) 0.032(4) 0.016(4) 0.015(3) 0.026(3)
C28B 0.043(6) 0.044(5) 0.033(5) 0.019(4) 0.018(4) 0.026(5)
F2 0.070(4) 0.073(4) 0.038(3) 0.015(3) 0.016(3) 0.047(3)
F3 0.057(4) 0.059(4) 0.088(5) 0.043(4) 0.042(3) 0.036(3)
F4 0.051(3) 0.060(4) 0.082(4) 0.036(3) 0.032(3) 0.041(3)
F5 0.045(3) 0.083(4) 0.054(3) 0.052(3) 0.010(3) 0.026(3)
F6 0.036(3) 0.107(5) 0.062(4) 0.061(4) 0.008(3) 0.030(3)
F7 0.077(4) 0.083(5) 0.030(3) 0.022(3) 0.014(3) 0.044(4)
F8 0.052(3) 0.063(4) 0.021(2) 0.016(2) 0.007(2) 0.039(3)
F9 0.058(3) 0.052(3) 0.044(3) 0.026(3) 0.022(3) 0.040(3)
F10 0.040(3) 0.049(3) 0.058(3) 0.022(3) 0.028(3) 0.025(3)
F11 0.047(3) 0.053(3) 0.033(2) 0.027(2) 0.004(2) 0.024(3)
F12 0.035(3) 0.056(3) 0.035(3) 0.025(2) 0.008(2) 0.022(2)
F13 0.050(3) 0.051(3) 0.031(3) 0.008(2) 0.004(2) 0.030(3)
O1 0.031(3) 0.071(5) 0.040(3) 0.037(3) 0.012(3) 0.033(3)
O2 0.034(3) 0.047(4) 0.033(3) 0.016(3) 0.006(3) 0.023(3)
C1 0.043(5) 0.050(6) 0.044(5) 0.030(5) 0.027(4) 0.028(5)
C2 0.032(5) 0.060(7) 0.037(5) 0.027(5) 0.016(4) 0.020(5)
C3 0.038(5) 0.070(7) 0.028(4) 0.029(4) 0.010(4) 0.038(5)
C4 0.036(5) 0.047(5) 0.026(4) 0.017(4) 0.007(4) 0.030(4)
C5 0.030(5) 0.063(7) 0.044(5) 0.034(5) 0.011(4) 0.026(5)
C6 0.035(5) 0.049(6) 0.044(5) 0.026(5) 0.009(4) 0.028(4)
C7 0.068(7) 0.042(5) 0.023(4) 0.014(4) 0.008(4) 0.040(5)
C8 0.033(5) 0.044(5) 0.026(4) 0.012(4) 0.000(4) 0.025(4)
C9 0.045(5) 0.045(5) 0.017(3) 0.014(4) 0.003(4) 0.032(4)
C10 0.020(4) 0.039(5) 0.025(4) 0.019(4) 0.008(3) 0.013(3)
C11 0.038(5) 0.042(5) 0.029(4) 0.019(4) 0.005(4) 0.021(4)
C12 0.034(5) 0.036(5) 0.048(5) 0.024(4) 0.024(4) 0.019(4)

loop_
_atom_type_symbol
_atom_type_description
_atom_type_scat_dispersion_real
_atom_type_scat_dispersion_imag
_atom_type_scat_source
C C 0.0033 0.0016 'International Tables Vol C Tables 4.2.6.8 and 6.1.1.4'
H H 0.0000 0.0000 'International Tables Vol C Tables 4.2.6.8 and 6.1.1.4'
N N 0.0061 0.0033 'International Tables Vol C Tables 4.2.6.8 and 6.1.1.4'
O O 0.0106 0.0060 'International Tables Vol C Tables 4.2.6.8 and 6.1.1.4'
F F 0.0171 0.0103 'International Tables Vol C Tables 4.2.6.8 and 6.1.1.4'

loop_
_geom_angle_atom_site_label_1
_geom_angle_atom_site_label_2
_geom_angle_atom_site_label_3
_geom_angle
C17A N1A C13A 111.7(12)
C17A N1A C21A 109.6(11)
C13A N1A C21A 104.7(11)
C17A N1A C25A 112.5(12)
C13A N1A C25A 111.7(12)
C21A N1A C25A 106.2(12)
C14A C13A N1A 114.4(12)
C13A C14A C15A 107.6(13)
C14A C15A C16A 109.4(15)
C18A C17A N1A 116.0(12)
C17A C18A C19A 111.7(13)
C20A C19A C18A 116.1(13)
N1A C21A C22A 114.5(12)
C23A C22A C21A 107.8(12)
C22A C23A C24A 110.4(13)
C26A C25A N1A 118.2(12)
C25A C26A C27A 107.9(13)
C26A C27A C28A 111.9(15)
C17B N1B C13B 111.9(12)
C17B N1B C21B 111.2(12)
C13B N1B C21B 104.3(11)
C17B N1B C25B 108.2(12)
C13B N1B C25B 109.7(12)
C21B N1B C25B 111.4(12)
C14B C13B N1B 115.4(13)
C13B C14B C15B 107.5(13)
C16B C15B C14B 110.9(15)
C18B C17B N1B 119.9(13)
C17B C18B C19B 108.5(13)
C20B C19B C18B 115.6(14)
N1B C21B C22B 115.4(12)
C23B C22B C21B 110.1(12)
C22B C23B C24B 108.8(13)
C26B C25B N1B 116.1(12)
C25B C26B C27B 106.5(13)
C26B C27B C28B 113.2(15)
F3 C1 F4 107.1(7)
F3 C1 F2 105.4(8)
F4 C1 F2 106.3(7)
F3 C1 C3 112.8(8)
F4 C1 C3 116.0(8)
F2 C1 C3 108.6(7)
F7 C2 F5 107.0(8)
F7 C2 F6 108.0(8)
F5 C2 F6 106.4(8)
F7 C2 C3 110.1(8)
F5 C2 C3 111.7(8)
F6 C2 C3 113.4(7)
O1 C3 C4 116.4(7)
O1 C3 C1 108.8(8)
C4 C3 C1 109.0(7)
O1 C3 C2 103.2(7)
C4 C3 C2 109.8(8)
C1 C3 C2 109.3(7)
C9 C4 C5 119.7(8)
C9 C4 C3 122.5(7)
C5 C4 C3 117.8(8)
C6 C5 C4 118.1(9)
C7 C6 C5 121.3(7)
C6 C7 C8 120.2(9)
C9 C8 C7 118.2(9)
C9 C8 C10 123.1(7)
C7 C8 C10 118.7(9)
C8 C9 C4 122.3(7)
O2 C10 C11 108.5(7)
O2 C10 C8 115.1(6)
C11 C10 C8 109.2(7)
O2 C10 C12 102.6(6)
C11 C10 C12 110.3(7)
C8 C10 C12 110.9(6)
F8 C11 F10 107.4(7)
F8 C11 F9 106.7(7)
F10 C11 F9 105.9(7)
F8 C11 C10 110.1(7)
F10 C11 C10 112.9(7)
F9 C11 C10 113.5(7)
F12 C12 F11 107.7(7)
F12 C12 F13 107.4(7)
F11 C12 F13 105.8(7)
F12 C12 C10 112.5(7)
F11 C12 C10 113.8(7)
F13 C12 C10 109.3(7)

loop_
_geom_bond_atom_site_label_1
_geom_bond_atom_site_label_2
_geom_bond_distance
N1A C17A 1.501(18)
N1A C13A 1.537(14)
N1A C21A 1.546(16)
N1A C25A 1.559(18)
C13A C14A 1.513(18)
C14A C15A 1.551(16)
C15A C16A 1.552(17)
C17A C18A 1.48(2)
C18A C19A 1.525(17)
C19A C20A 1.49(2)
C21A C22A 1.552(15)
C22A C23A 1.524(17)
C23A C24A 1.538(15)
C25A C26A 1.495(17)
C26A C27A 1.55(2)
C27A C28A 1.55(2)
N1B C17B 1.494(18)
N1B C13B 1.539(14)
N1B C21B 1.543(16)
N1B C25B 1.557(18)
C13B C14B 1.503(17)
C14B C15B 1.553(16)
C15B C16B 1.547(17)
C17B C18B 1.47(2)
C18B C19B 1.527(17)
C19B C20B 1.48(2)
C21B C22B 1.544(15)
C22B C23B 1.536(17)
C23B C24B 1.546(15)
C25B C26B 1.499(18)
C26B C27B 1.563(19)
C27B C28B 1.56(2)
F2 C1 1.354(11)
F3 C1 1.324(11)
F4 C1 1.348(11)
F5 C2 1.325(11)
F6 C2 1.343(11)
F7 C2 1.299(12)
F8 C11 1.327(9)
F9 C11 1.342(11)
F10 C11 1.335(11)
F11 C12 1.333(10)
F12 C12 1.327(10)
F13 C12 1.351(10)
O1 C3 1.386(11)
O2 C10 1.383(10)
C1 C3 1.543(13)
C2 C3 1.557(12)
C3 C4 1.536(14)
C4 C9 1.385(13)
C4 C5 1.410(12)
C5 C6 1.388(13)
C6 C7 1.385(14)
C7 C8 1.410(12)
C8 C9 1.365(13)
C8 C10 1.545(12)
C10 C11 1.539(12)
C10 C12 1.546(12)

loop_
_geom_hbond_atom_site_label_D
_geom_hbond_atom_site_label_H
_geom_hbond_atom_site_label_A
_geom_hbond_distance_DH
_geom_hbond_distance_HA
_geom_hbond_distance_DA
_geom_hbond_angle_DHA
_geom_hbond_site_symmetry_A
O1 H1 F1 0.84 1.62 2.429(8) 161.2 1_445
O2 H2 F1 0.84 1.62 2.421(8) 157.4 2_665
